data_4020177
loop_
_publ_author_name
'Fu-Lu Zhao'
'Jin-Tao Liu'

_journal_name_full 'Journal of Organic Chemistry'
_journal_page_first 3801
_journal_page_last 3805
_journal_paper_doi 10.1021/jo0477852
_journal_volume 70
_journal_year 2005
_chemical_formula_sum 'C13 H13 Cl2 F2 N O4'
_chemical_formula_weight 356.14
_space_group_IT_number 2
_symmetry_cell_setting triclinic
_symmetry_space_group_name_Hall '-P 1'
_symmetry_space_group_name_H-M 'P -1'
_cell_angle_alpha 109.281(3)
_cell_angle_beta 97.029(3)
_cell_angle_gamma 107.275(3)
_cell_formula_units_Z 2
_cell_length_a 7.9132(12)
_cell_length_b 9.9342(16)
_cell_length_c 10.9874(18)
_cell_measurement_temperature 293(2)
_cell_volume 754.9(2)
_diffrn_ambient_temperature 293(2)
_exptl_crystal_density_diffrn 1.567
_cod_depositor_comments
;
The following automatic conversions were performed:
'_symmetry_cell_setting' value 'Triclinic' changed to 'triclinic'
according to '/home/saulius/struct/CIF-dictionaries/cif_core.dic'
dictionary named 'cif_core.dic' version 2.4.1 from 2010-06-29.

Automatic conversion script
Id: cif_fix_enum 1527 2010-12-29 10:47:43Z saulius 
;
_cod_original_formula_sum 'C13 H13 N O4 F2 Cl2'
_cod_database_code 4020177

loop_
_symmetry_equiv_pos_as_xyz
'x, y, z'
'-x, -y, -z'

loop_
_atom_site_label
_atom_site_type_symbol
_atom_site_fract_x
_atom_site_fract_y
_atom_site_fract_z
_atom_site_U_iso_or_equiv
_atom_site_adp_type
_atom_site_occupancy
_atom_site_symmetry_multiplicity
_atom_site_calc_flag
_atom_site_refinement_flags
_atom_site_disorder_assembly
_atom_site_disorder_group
Cl1 Cl 0.5390(3) 0.3670(2) 0.2867(2) 0.1155(8) Uani 1 1 d . . .
Cl2 Cl 0.1935(2) 0.98876(17) 0.07521(13) 0.0837(6) Uani 1 1 d . . .
F1 F 0.5517(5) 0.6215(3) 0.4391(3) 0.0923(11) Uani 1 1 d . . .
F2 F 0.3903(3) 0.5200(4) 0.2284(3) 0.0858(10) Uani 1 1 d . . .
N1 N 0.7421(4) 0.7932(3) 0.3073(3) 0.0473(8) Uani 1 1 d . . .
H13 H 0.8378 0.8663 0.3626 0.057 Uiso 1 1 calc R . .
O1 O 0.7225(4) 0.5558(3) 0.1508(2) 0.0488(7) Uani 1 1 d . . .
O2 O 1.0331(5) 0.6072(5) 0.1824(3) 0.0787(11) Uani 1 1 d . . .
O3 O 0.9554(6) 0.8734(4) 0.5631(3) 0.0818(12) Uani 1 1 d . . .
O4 O 0.9846(5) 0.6722(4) 0.5933(3) 0.0718(10) Uani 1 1 d . . .
C1 C 0.7342(5) 0.6415(4) 0.2841(3) 0.0413(8) Uani 1 1 d . . .
C2 C 0.9061(6) 0.6468(5) 0.3726(4) 0.0516(10) Uani 1 1 d . . .
H1 H 0.8895 0.5420 0.3641 0.062 Uiso 1 1 calc R . .
C3 C 1.0682(6) 0.7024(7) 0.3156(5) 0.0727(14) Uani 1 1 d . . .
H3 H 1.0883 0.8063 0.3231 0.087 Uiso 1 1 calc R . .
H2 H 1.1776 0.7019 0.3658 0.087 Uiso 1 1 calc R . .
C4 C 0.8806(6) 0.6136(6) 0.1089(4) 0.0647(12) Uani 1 1 d . . .
H4 H 0.8628 0.5543 0.0153 0.078 Uiso 1 1 calc R . .
H5 H 0.9011 0.7187 0.1201 0.078 Uiso 1 1 calc R . .
C5 C 0.5598(7) 0.5475(5) 0.3104(5) 0.0669(13) Uani 1 1 d . . .
C6 C 0.9472(6) 0.7439(5) 0.5178(4) 0.0535(10) Uani 1 1 d . . .
C7 C 1.0337(9) 0.7571(7) 0.7335(5) 0.0841(17) Uani 1 1 d . . .
H8 H 1.1526 0.8349 0.7586 0.126 Uiso 1 1 calc R . .
H7 H 1.0355 0.6897 0.7788 0.126 Uiso 1 1 calc R . .
H6 H 0.9462 0.8040 0.7575 0.126 Uiso 1 1 calc R . .
C8 C 0.6100(5) 0.8348(4) 0.2492(4) 0.0432(8) Uani 1 1 d . . .
C9 C 0.5286(7) 0.7701(5) 0.1147(4) 0.0602(12) Uani 1 1 d . . .
H9 H 0.5610 0.6937 0.0588 0.072 Uiso 1 1 calc R . .
C10 C 0.4000(7) 0.8168(6) 0.0617(4) 0.0651(12) Uani 1 1 d . . .
H10 H 0.3435 0.7701 -0.0287 0.078 Uiso 1 1 calc R . .
C11 C 0.3565(6) 0.9323(5) 0.1431(4) 0.0546(10) Uani 1 1 d . . .
C12 C 0.4384(6) 1.0011(5) 0.2769(4) 0.0569(10) Uani 1 1 d . . .
H11 H 0.4091 1.0803 0.3317 0.068 Uiso 1 1 calc R . .
C13 C 0.5629(6) 0.9523(5) 0.3284(4) 0.0523(10) Uani 1 1 d . . .
H12 H 0.6178 0.9989 0.4190 0.063 Uiso 1 1 calc R . .

loop_
_atom_site_aniso_label
_atom_site_aniso_U_11
_atom_site_aniso_U_22
_atom_site_aniso_U_33
_atom_site_aniso_U_23
_atom_site_aniso_U_13
_atom_site_aniso_U_12
Cl1 0.1638(19) 0.0856(11) 0.1204(15) 0.0542(10) 0.0679(13) 0.0477(11)
Cl2 0.0872(10) 0.1038(11) 0.0730(9) 0.0290(7) 0.0044(7) 0.0640(8)
F1 0.132(3) 0.0798(19) 0.0608(18) 0.0212(14) 0.0599(19) 0.0251(18)
F2 0.0430(14) 0.132(3) 0.0767(19) 0.0286(18) 0.0039(12) 0.0414(15)
N1 0.0501(17) 0.0438(16) 0.0406(17) 0.0098(13) -0.0018(13) 0.0190(14)
O1 0.0525(15) 0.0566(16) 0.0345(13) 0.0101(11) 0.0132(11) 0.0234(12)
O2 0.0626(19) 0.126(3) 0.0549(19) 0.0244(19) 0.0231(15) 0.052(2)
O3 0.134(3) 0.0571(19) 0.0448(17) 0.0124(14) -0.0104(18) 0.042(2)
O4 0.122(3) 0.074(2) 0.0406(16) 0.0226(14) 0.0159(16) 0.065(2)
C1 0.0469(19) 0.0421(18) 0.0334(17) 0.0102(14) 0.0112(14) 0.0184(15)
C2 0.064(2) 0.052(2) 0.043(2) 0.0162(17) 0.0081(18) 0.0306(19)
C3 0.049(2) 0.105(4) 0.060(3) 0.021(3) 0.011(2) 0.035(2)
C4 0.061(3) 0.097(3) 0.045(2) 0.026(2) 0.0233(19) 0.036(2)
C5 0.076(3) 0.061(3) 0.059(3) 0.016(2) 0.033(2) 0.018(2)
C6 0.068(3) 0.055(2) 0.041(2) 0.0159(17) 0.0055(18) 0.033(2)
C7 0.134(5) 0.096(4) 0.043(2) 0.027(2) 0.015(3) 0.073(4)
C8 0.0474(19) 0.0458(19) 0.0363(18) 0.0141(15) 0.0092(15) 0.0189(16)
C9 0.077(3) 0.069(3) 0.037(2) 0.0092(18) 0.0056(18) 0.046(2)
C10 0.078(3) 0.083(3) 0.038(2) 0.016(2) 0.0036(19) 0.046(3)
C11 0.054(2) 0.064(2) 0.052(2) 0.0230(19) 0.0093(18) 0.032(2)
C12 0.068(3) 0.063(2) 0.049(2) 0.0180(19) 0.0190(19) 0.039(2)
C13 0.064(2) 0.059(2) 0.0338(18) 0.0122(16) 0.0101(17) 0.0296(19)

loop_
_geom_bond_atom_site_label_1
_geom_bond_atom_site_label_2
_geom_bond_distance
_geom_bond_site_symmetry_2
_geom_bond_publ_flag
Cl1 C5 1.678(5) . ?
Cl2 C11 1.734(4) . ?
F1 C5 1.381(5) . ?
F2 C5 1.418(6) . ?
N1 C8 1.392(5) . ?
N1 C1 1.424(4) . ?
N1 H13 0.8600 . ?
O1 C1 1.406(4) . ?
O1 C4 1.412(5) . ?
O2 C3 1.395(6) . ?
O2 C4 1.398(6) . ?
O3 C6 1.194(5) . ?
O4 C6 1.319(5) . ?
O4 C7 1.427(5) . ?
C1 C5 1.539(6) . ?
C1 C2 1.548(5) . ?
C2 C6 1.501(5) . ?
C2 C3 1.532(7) . ?
C2 H1 0.9800 . ?
C3 H3 0.9700 . ?
C3 H2 0.9700 . ?
C4 H4 0.9700 . ?
C4 H5 0.9700 . ?
C7 H8 0.9600 . ?
C7 H7 0.9600 . ?
C7 H6 0.9600 . ?
C8 C9 1.381(5) . ?
C8 C13 1.388(5) . ?
C9 C10 1.379(6) . ?
C9 H9 0.9300 . ?
C10 C11 1.367(6) . ?
C10 H10 0.9300 . ?
C11 C12 1.374(6) . ?
C12 C13 1.362(6) . ?
C12 H11 0.9300 . ?
C13 H12 0.9300 . ?
